data_7246201
loop_
_publ_author_name
'Nomura, Miku'
'Begum, Zubeda'
'Seki, Chigusa'
'Okuyama, Yuko'
'Kwon, Eunsang'
'Uwai, Koji'
'Tokiwa, Michio'
'Tokiwa, Suguru'
'Takeshita, Mitsuhiro'
'Nakano, Hiroto'

_publ_section_title
;
 Thiourea fused \g-amino alcohol organocatalysts for asymmetric Mannich
 reaction of \b-keto active methylene compounds with imines
;
_journal_issue 6
_journal_name_full 'RSC Advances'
_journal_page_first 3715
_journal_page_last 3722
_journal_paper_doi 10.1039/D2RA08317E
_journal_volume 13
_journal_year 2023
_chemical_absolute_configuration ad
_chemical_formula_moiety 'C28 H27 F6 N3 O S'
_chemical_formula_sum 'C28 H27 F6 N3 O S'
_chemical_formula_weight 567.58
_space_group_crystal_system triclinic
_space_group_IT_number 1
_space_group_name_Hall 'P 1'
_space_group_name_H-M_alt 'P 1'
_atom_sites_solution_hydrogens mixed
_atom_sites_solution_primary dual
_audit_creation_date 2022-06-14
_audit_creation_method
;
Olex2 1.5
(compiled 2021.12.09 svn.r5202d8cf for OlexSys, GUI svn.r6439)
;
_audit_update_record
;
2022-06-14 deposited with the CCDC.	2023-01-19 downloaded from the CCDC.
;
_cell_angle_alpha 98.031(6)
_cell_angle_beta 98.938(6)
_cell_angle_gamma 90.963(6)
_cell_formula_units_Z 2
_cell_length_a 9.2836(7)
_cell_length_b 10.9381(7)
_cell_length_c 13.6479(10)
_cell_measurement_reflns_used 4831
_cell_measurement_temperature 100(1)
_cell_measurement_theta_max 66.79
_cell_measurement_theta_min 3.31
_cell_volume 1354.57(17)
_computing_cell_refinement 'SAINT V8.40B (Bruker AXS Inc., 2017)'
_computing_data_collection 'Bruker Instrument Service V8.5.0 (Bruker AXS Inc., 2021)'
_computing_data_reduction 'SAINT V8.40B (Bruker AXS Inc., 2017)'
_computing_molecular_graphics 'Olex2 1.5 (Dolomanov et al., 2009)'
_computing_publication_material 'Olex2 1.5 (Dolomanov et al., 2009)'
_computing_structure_refinement 'SHELXL 2013/4 (Sheldrick, 2015)'
_computing_structure_solution 'SHELXT V2018/2 (Sheldrick, 2018)'
_diffrn_ambient_temperature 100(1)
_diffrn_detector_area_resol_mean 7.37
_diffrn_measured_fraction_theta_full 0.979
_diffrn_measured_fraction_theta_max 0.992
_diffrn_measurement_device_type 'Bruker APEX-II CCD'
_diffrn_measurement_method '\f and \w scans'
_diffrn_radiation_type CuK\a
_diffrn_radiation_wavelength 1.54178
_diffrn_reflns_av_R_equivalents 0.1467
_diffrn_reflns_av_unetI/netI 0.1511
_diffrn_reflns_Laue_measured_fraction_full 0.979
_diffrn_reflns_Laue_measured_fraction_max 0.992
_diffrn_reflns_limit_h_max 11
_diffrn_reflns_limit_h_min -11
_diffrn_reflns_limit_k_max 13
_diffrn_reflns_limit_k_min -12
_diffrn_reflns_limit_l_max 16
_diffrn_reflns_limit_l_min -16
_diffrn_reflns_number 15416
_diffrn_reflns_point_group_measured_fraction_full 0.887
_diffrn_reflns_point_group_measured_fraction_max 0.899
_diffrn_reflns_theta_full 67.679
_diffrn_reflns_theta_max 66.981
_diffrn_reflns_theta_min 3.312
_diffrn_source_current 1.1
_diffrn_source_power 0.05500000000000001
_diffrn_source_voltage 50.0
_diffrn_standards_number 0
_exptl_absorpt_coefficient_mu 1.671
_exptl_absorpt_correction_T_max 0.7528
_exptl_absorpt_correction_T_min 0.4809
_exptl_absorpt_correction_type multi-scan
_exptl_absorpt_process_details
;
SADABS-2016/2 (Bruker,2016/2) was used for absorption correction.
wR2(int) was 0.1239 before and 0.0887 after correction.
The Ratio of minimum to maximum transmission is 0.6388.
The \l/2 correction factor is Not present.
;
_exptl_crystal_colour 'clear colourless'
_exptl_crystal_colour_lustre clear
_exptl_crystal_colour_primary colourless
_exptl_crystal_density_diffrn 1.392
_exptl_crystal_description needle
_exptl_crystal_F_000 588
_exptl_crystal_size_max 0.17
_exptl_crystal_size_mid 0.03
_exptl_crystal_size_min 0.02
_refine_diff_density_max 0.552
_refine_diff_density_min -0.425
_refine_diff_density_rms 0.088
_refine_ls_abs_structure_details
;
 Flack x determined using 1762 quotients [(I+)-(I-)]/[(I+)+(I-)]
 (Parsons and Flack (2004), Acta Cryst. A60, s61).
;
_refine_ls_abs_structure_Flack 0.10(3)
_refine_ls_extinction_coef 0.0009(7)
_refine_ls_extinction_expression Fc^*^=kFc[1+0.001xFc^2^\l^3^/sin(2\q)]^-1/4^
_refine_ls_extinction_method SHELXL
_refine_ls_goodness_of_fit_ref 0.998
_refine_ls_hydrogen_treatment mixed
_refine_ls_matrix_type full
_refine_ls_number_parameters 716
_refine_ls_number_reflns 8669
_refine_ls_number_restraints 519
_refine_ls_restrained_S_all 0.988
_refine_ls_R_factor_all 0.1264
_refine_ls_R_factor_gt 0.0826
_refine_ls_shift/su_max 0.000
_refine_ls_shift/su_mean 0.000
_refine_ls_structure_factor_coef Fsqd
_refine_ls_weighting_details 'w=1/[\s^2^(Fo^2^)+(0.0970P)^2^] where P=(Fo^2^+2Fc^2^)/3'
_refine_ls_weighting_scheme calc
_refine_ls_wR_factor_gt 0.1954
_refine_ls_wR_factor_ref 0.2257
_reflns_Friedel_coverage 0.813
_reflns_Friedel_fraction_full 0.796
_reflns_Friedel_fraction_max 0.806
_reflns_number_gt 5535
_reflns_number_total 8669
_reflns_threshold_expression 'I > 2\s(I)'
_cod_data_source_file d2ra08317e2.cif
_cod_data_source_block p1_a
_cod_database_code 7246201
_shelxl_version_number 2013-4
_shelx_space_group_comment
;
The symmetry employed for this shelxl refinement is uniquely defined
by the following loop, which should always be used as a source of
symmetry information in preference to the above space-group names.
They are only intended as comments.
;
_shelx_estimated_absorpt_t_max 0.967
_shelx_estimated_absorpt_t_min 0.764
_olex2_refinement_description
;
1. Fixed Uiso
 At 1.2 times of:
  All C(H) groups, All C(H,H) groups, All N(H) groups
 At 1.5 times of:
  All O(H) groups
2. Restrained distances
 N1-H1
 0.9 with sigma of 0.02
 N00B-H00B
 0.9 with sigma of 0.02
 N00G-H00G
 0.9 with sigma of 0.02
 N00H-H00H
 0.9 with sigma of 0.02
 C00U-H1
 1.87 with sigma of 0.04
 C01U-H1
 1.82 with sigma of 0.04
 C01H-H00B
 1.8 with sigma of 0.04
 C01S-H00B
 1.85 with sigma of 0.04
 C00O-H00G
 1.91 with sigma of 0.04
 C01U-H00G
 1.82 with sigma of 0.04
 C00X-H00H
 1.93 with sigma of 0.04
 C01H-H00H
 1.83 with sigma of 0.04
3. Uiso/Uaniso restraints and constraints
All non-hydrogen atoms have similar U: within 2A with sigma of 0.01 and sigma
for terminal atoms of 0.02 within 2A
4.a Ternary CH refined with riding coordinates:
 C00O(H00O), C00X(H00X)
4.b Secondary CH2 refined with riding coordinates:
 C012(H01L,H01M), C015(H01A,H01B), C018(H01C,H01D), C01D(H01S,H01T), C01E(H01E,
 H01F), C01J(H01G,H01H), C01L(H01U,H01V), C01M(H01W,H01X), C01Q(H01J,H01K),
 C020(H02A,H02B)
4.c Aromatic/amide H refined with riding coordinates:
 C00P(H00P), C00R(H00R), C00Y(H00Y), C00Z(H00Z), C010(H010), C011(H011),
 C013(H013), C016(H016), C019(H019), C01A(H01O), C01B(H01P), C01C(H01Q),
 C01I(H01I), C01N(H01N), C01O(H01), C01P(H3), C01R(H01R), C01W(H4), C01X(H5),
 C01Y(H01Y), C01Z(H01Z), C021(H021), C023(H023), C024(H024), C025(H025),
 C026(H026)
4.d Tetrahedral OH refined with riding coordinates:
 O2(H2), O1(H1A)
;
_olex2_submission_special_instructions 'No special instructions were received'

loop_
_space_group_symop_operation_xyz
'x, y, z'

loop_
_atom_site_label
_atom_site_type_symbol
_atom_site_fract_x
_atom_site_fract_y
_atom_site_fract_z
_atom_site_U_iso_or_equiv
_atom_site_adp_type
_atom_site_occupancy
_atom_site_site_symmetry_order
_atom_site_calc_flag
_atom_site_refinement_flags_posn
_atom_site_refinement_flags_adp
_atom_site_refinement_flags_occupancy
_atom_site_disorder_assembly
_atom_site_disorder_group
S001 S 0.4707(3) -0.0069(2) 0.5788(2) 0.0379(6) Uani 1 1 d . U . . .
O2 O 0.3517(8) 0.4609(6) 0.6715(6) 0.0357(17) Uani 1 1 d . U . . .
H2 H 0.3974 0.4477 0.6228 0.053 Uiso 1 1 calc R U . . .
O1 O 0.6304(8) 0.9067(7) 0.3502(5) 0.0360(17) Uani 1 1 d . U . . .
H1A H 0.5596 0.8993 0.3030 0.054 Uiso 1 1 calc R U . . .
N1 N 0.5100(9) 0.1225(7) 0.4364(6) 0.0271(17) Uani 1 1 d D U . . .
H1 H 0.556(10) 0.056(6) 0.425(5) 0.033 Uiso 1 1 d D U . . .
C1 C 0.1322(11) 0.3483(9) 0.5896(8) 0.033(2) Uani 1 1 d . U . . .
S002 S 0.5128(3) 0.4648(2) 0.4399(2) 0.0396(7) Uani 1 1 d . U . . .
F003 F 0.2824(9) 0.8087(7) 0.8966(7) 0.064(2) Uani 1 1 d . U . . .
F004 F 0.4341(9) 0.9535(8) 0.9742(6) 0.065(2) Uani 1 1 d . U . . .
F005 F 0.0052(8) 0.1906(8) 0.2658(6) 0.060(2) Uani 1 1 d . U . . .
F009 F 0.0363(8) 0.1849(10) 0.1122(6) 0.074(2) Uani 1 1 d . U . . .
F00A F 0.6787(10) 0.1604(9) 0.1084(8) 0.081(3) Uani 1 1 d . U . . .
N00B N 0.4805(10) 0.6414(7) 0.5871(6) 0.0318(18) Uani 1 1 d D U . . .
H00B H 0.384(3) 0.639(9) 0.573(5) 0.038 Uiso 1 1 d D U . . .
F00C F 0.0465(10) 0.3582(9) 0.2076(7) 0.075(2) Uani 1 1 d . U . . .
F00D F 0.2811(11) 0.9831(9) 0.8452(7) 0.077(2) Uani 1 1 d . U . . .
F00E F 0.5149(10) 0.2542(11) 0.0260(7) 0.084(3) Uani 1 1 d . U . . .
N00F N 0.5780(10) 0.3649(8) 0.7564(7) 0.039(2) Uani 1 1 d . U . . .
N00G N 0.4016(9) 0.2240(7) 0.5640(7) 0.0340(19) Uani 1 1 d D U . . .
H00G H 0.438(11) 0.295(3) 0.553(6) 0.041 Uiso 1 1 d D U . . .
N00H N 0.5671(9) 0.7074(8) 0.4515(7) 0.0346(19) Uani 1 1 d D U . . .
H00H H 0.524(11) 0.779(5) 0.457(6) 0.042 Uiso 1 1 d D U . . .
F00I F 0.8855(10) 1.0064(10) 0.7194(8) 0.087(3) Uani 1 1 d . U . . .
F00J F 0.9611(10) 0.8496(10) 0.7802(9) 0.097(3) Uani 1 1 d . U . . .
F00K F 0.8986(11) 1.0002(11) 0.8759(7) 0.100(4) Uani 1 1 d . U . . .
F00M F 0.6621(12) 0.3542(9) 0.1464(8) 0.097(3) Uani 1 1 d . U . . .
N00N N 0.3986(10) 0.7769(8) 0.2547(7) 0.039(2) Uani 1 1 d . U . . .
C00O C 0.3573(11) 0.2392(9) 0.6622(8) 0.033(2) Uani 1 1 d D U . . .
H00O H 0.2954 0.1649 0.6662 0.040 Uiso 1 1 calc R U . . .
C00P C 0.2082(12) 0.4832(10) 0.8330(9) 0.039(2) Uani 1 1 d . U . . .
H00P H 0.2461 0.5526 0.8090 0.046 Uiso 1 1 calc R U . . .
C00Q C 0.7659(12) 0.7778(9) 0.2417(9) 0.036(2) Uani 1 1 d . U . . .
C00R C 0.1540(13) 0.2679(11) 0.8150(9) 0.040(2) Uani 1 1 d . U . . .
H00R H 0.1550 0.1871 0.7790 0.048 Uiso 1 1 calc R U . . .
C00S C 0.2058(11) 0.3681(9) 0.7765(9) 0.035(2) Uani 1 1 d . U . . .
C00T C 0.4821(13) 0.2287(11) 0.1907(9) 0.041(2) Uani 1 1 d . U . . .
C00U C 0.4483(11) 0.1733(9) 0.3501(7) 0.030(2) Uani 1 1 d D U . . .
C00V C 0.8495(12) 0.8174(9) 0.4240(8) 0.035(2) Uani 1 1 d . U . . .
C00W C 0.2613(11) 0.3551(9) 0.6738(8) 0.031(2) Uani 1 1 d . U . . .
C00X C 0.6122(12) 0.6867(9) 0.3522(8) 0.035(2) Uani 1 1 d D U . . .
H00X H 0.6704 0.6105 0.3484 0.042 Uiso 1 1 calc R U . . .
C00Y C 0.3348(13) 0.2497(11) 0.1668(9) 0.044(2) Uani 1 1 d . U . . .
H00Y H 0.2964 0.2765 0.1050 0.052 Uiso 1 1 calc R U . . .
C00Z C 0.3000(12) 0.1967(10) 0.3290(9) 0.040(2) Uani 1 1 d . U . . .
H00Z H 0.2379 0.1899 0.3773 0.048 Uiso 1 1 calc R U . . .
C010 C 0.9270(13) 0.9300(10) 0.4392(9) 0.042(2) Uani 1 1 d . U . . .
H010 H 0.8909 0.9944 0.4032 0.050 Uiso 1 1 calc R U . . .
C011 C 0.5401(12) 0.1901(10) 0.2793(8) 0.035(2) Uani 1 1 d . U . . .
H011 H 0.6412 0.1749 0.2930 0.043 Uiso 1 1 calc R U . . .
C012 C 0.3332(13) 0.7813(11) 0.1510(9) 0.042(2) Uani 1 1 d . U . . .
H01L H 0.2764 0.7039 0.1215 0.050 Uiso 1 1 calc R U . . .
H01M H 0.4084 0.7958 0.1094 0.050 Uiso 1 1 calc R U . . .
C013 C 0.1292(13) 0.4257(11) 0.5151(10) 0.045(3) Uani 1 1 d . U . . .
H013 H 0.2109 0.4798 0.5167 0.054 Uiso 1 1 calc R U . . .
C014 C 0.7143(11) 0.7980(9) 0.3426(8) 0.033(2) Uani 1 1 d . U . . .
C015 C 0.4886(12) 0.2496(9) 0.7497(9) 0.037(2) Uani 1 1 d . U . . .
H01A H 0.4515 0.2477 0.8137 0.044 Uiso 1 1 calc R U . . .
H01B H 0.5506 0.1776 0.7392 0.044 Uiso 1 1 calc R U . . .
C016 C 0.1004(14) 0.2846(11) 0.9060(9) 0.046(3) Uani 1 1 d . U . . .
H016 H 0.0613 0.2157 0.9298 0.055 Uiso 1 1 calc R U . . .
C017 C 0.7133(13) 0.8774(11) 0.7665(10) 0.046(2) Uani 1 1 d . U . . .
C018 C 0.7538(14) 0.5144(11) 0.8400(10) 0.049(3) Uani 1 1 d . U . . .
H01C H 0.7037 0.5934 0.8392 0.059 Uiso 1 1 calc R U . . .
H01D H 0.8417 0.5263 0.8922 0.059 Uiso 1 1 calc R U . . .
C019 C 1.0553(13) 0.9494(11) 0.5058(9) 0.042(2) Uani 1 1 d . U . . .
H019 H 1.1082 1.0263 0.5148 0.051 Uiso 1 1 calc R U . . .
C01A C 0.6723(13) 0.7906(10) 0.6847(9) 0.041(2) Uani 1 1 d . U . . .
H01O H 0.7393 0.7663 0.6402 0.049 Uiso 1 1 calc R U . . .
C01B C 0.4352(12) 0.7735(10) 0.7354(8) 0.036(2) Uani 1 1 d . U . . .
H01P H 0.3399 0.7363 0.7253 0.044 Uiso 1 1 calc R U . . .
C01C C 0.8341(13) 0.6672(10) 0.2099(9) 0.044(3) Uani 1 1 d . U . . .
H01Q H 0.8462 0.6043 0.2516 0.053 Uiso 1 1 calc R U . . .
C01D C 0.1783(13) 0.8811(11) 0.2605(10) 0.045(3) Uani 1 1 d . U . . .
H01S H 0.1870 0.9626 0.3034 0.054 Uiso 1 1 calc R U . . .
H01T H 0.0747 0.8519 0.2476 0.054 Uiso 1 1 calc R U . . .
C01E C 0.6983(12) 0.3534(11) 0.6972(9) 0.041(2) Uani 1 1 d . U . . .
H01E H 0.6611 0.3511 0.6249 0.050 Uiso 1 1 calc R U . . .
H01F H 0.7524 0.2776 0.7069 0.050 Uiso 1 1 calc R U . . .
C01F C 0.3719(15) 0.9004(11) 0.8849(11) 0.050(3) Uani 1 1 d . U . . .
C01G C 0.8604(16) 0.9366(14) 0.7855(11) 0.060(3) Uani 1 1 d . U . . .
C01H C 0.5225(11) 0.6143(10) 0.4964(9) 0.037(2) Uani 1 1 d D U . . .
C01I C 0.1041(14) 0.3997(11) 0.9610(10) 0.046(3) Uani 1 1 d . U . . .
H01I H 0.0707 0.4103 1.0239 0.055 Uiso 1 1 calc R U . . .
C01J C 0.6501(13) 0.4101(11) 0.8587(9) 0.044(3) Uani 1 1 d . U . . .
H01G H 0.7053 0.3446 0.8893 0.053 Uiso 1 1 calc R U . . .
H01H H 0.5792 0.4429 0.9019 0.053 Uiso 1 1 calc R U . . .
C01K C 0.4750(13) 0.8590(10) 0.8147(9) 0.038(2) Uani 1 1 d . U . . .
C01L C 0.4806(12) 0.6655(10) 0.2678(8) 0.038(2) Uani 1 1 d . U . . .
H01U H 0.5152 0.6344 0.2042 0.045 Uiso 1 1 calc R U . . .
H01V H 0.4142 0.6009 0.2823 0.045 Uiso 1 1 calc R U . . .
C01M C 0.2717(13) 0.7907(12) 0.3101(9) 0.044(3) Uani 1 1 d . U . . .
H01W H 0.2178 0.7106 0.3048 0.053 Uiso 1 1 calc R U . . .
H01X H 0.3046 0.8223 0.3818 0.053 Uiso 1 1 calc R U . . .
C01N C 0.0125(14) 0.4254(11) 0.4407(10) 0.052(3) Uani 1 1 d . U . . .
H01N H 0.0131 0.4793 0.3919 0.062 Uiso 1 1 calc R U . . .
C01O C 1.1072(13) 0.8576(11) 0.5593(10) 0.046(3) Uani 1 1 d . U . . .
H01 H 1.1965 0.8708 0.6047 0.055 Uiso 1 1 calc R U . . .
C01P C 0.9001(13) 0.7248(11) 0.4788(9) 0.042(2) Uani 1 1 d . U . . .
H3 H 0.8473 0.6478 0.4699 0.051 Uiso 1 1 calc R U . . .
C01Q C 0.7938(13) 0.4676(12) 0.7376(11) 0.051(3) Uani 1 1 d . U . . .
H01J H 0.7757 0.5309 0.6925 0.061 Uiso 1 1 calc R U . . .
H01K H 0.8982 0.4474 0.7440 0.061 Uiso 1 1 calc R U . . .
C01R C 0.1567(14) 0.5006(11) 0.9242(9) 0.046(3) Uani 1 1 d . U . . .
H01R H 0.1576 0.5810 0.9611 0.055 Uiso 1 1 calc R U . . .
C01S C 0.5276(12) 0.7360(9) 0.6661(8) 0.036(2) Uani 1 1 d D U . . .
C01T C 0.0820(14) 0.2406(14) 0.2058(10) 0.052(3) Uani 1 1 d . U . . .
C01U C 0.4582(12) 0.1203(9) 0.5241(8) 0.036(2) Uani 1 1 d D U . . .
C01V C 0.5813(14) 0.2507(12) 0.1177(10) 0.049(3) Uani 1 1 d . U . . .
C01W C 0.7548(12) 0.8673(10) 0.1787(9) 0.040(2) Uani 1 1 d . U . . .
H4 H 0.7094 0.9422 0.1978 0.048 Uiso 1 1 calc R U . . .
C01X C 1.0301(13) 0.7461(11) 0.5475(10) 0.046(3) Uani 1 1 d . U . . .
H5 H 1.0651 0.6837 0.5860 0.055 Uiso 1 1 calc R U . . .
C01Y C 0.0115(13) 0.2673(12) 0.5822(10) 0.051(3) Uani 1 1 d . U . . .
H01Y H 0.0095 0.2111 0.6292 0.061 Uiso 1 1 calc R U . . .
C01Z C -0.1074(14) 0.3458(13) 0.4367(11) 0.056(3) Uani 1 1 d . U . . .
H01Z H -0.1895 0.3458 0.3856 0.067 Uiso 1 1 calc R U . . .
C020 C 0.2339(14) 0.8909(12) 0.1614(10) 0.048(3) Uani 1 1 d . U . . .
H02A H 0.1521 0.8837 0.1046 0.058 Uiso 1 1 calc R U . . .
H02B H 0.2890 0.9701 0.1649 0.058 Uiso 1 1 calc R U . . .
C021 C 0.8833(15) 0.6508(12) 0.1179(11) 0.052(3) Uani 1 1 d . U . . .
H021 H 0.9248 0.5750 0.0960 0.063 Uiso 1 1 calc R U . . .
C022 C 0.2449(13) 0.2301(11) 0.2364(9) 0.046(2) Uani 1 1 d . U . . .
C023 C 0.8084(14) 0.8505(12) 0.0880(9) 0.048(3) Uani 1 1 d . U . . .
H023 H 0.8004 0.9139 0.0467 0.058 Uiso 1 1 calc R U . . .
C024 C 0.6149(14) 0.9157(11) 0.8341(9) 0.046(3) Uani 1 1 d . U . . .
H024 H 0.6432 0.9776 0.8904 0.055 Uiso 1 1 calc R U . . .
C025 C 0.8728(15) 0.7424(12) 0.0585(10) 0.052(3) Uani 1 1 d . U . . .
H025 H 0.9099 0.7311 -0.0030 0.062 Uiso 1 1 calc R U . . .
C026 C -0.1068(14) 0.2698(13) 0.5045(11) 0.058(3) Uani 1 1 d . U . . .
H026 H -0.1890 0.2153 0.5004 0.070 Uiso 1 1 calc R U . . .

loop_
_atom_site_aniso_label
_atom_site_aniso_U_11
_atom_site_aniso_U_22
_atom_site_aniso_U_33
_atom_site_aniso_U_23
_atom_site_aniso_U_13
_atom_site_aniso_U_12
S001 0.0429(15) 0.0268(13) 0.0460(16) 0.0055(11) 0.0125(12) 0.0015(11)
O2 0.034(4) 0.030(4) 0.044(4) 0.003(3) 0.013(3) -0.006(3)
O1 0.034(4) 0.035(4) 0.038(4) 0.004(3) 0.004(3) 0.000(3)
N1 0.030(4) 0.030(4) 0.022(4) 0.001(3) 0.012(3) -0.001(3)
C1 0.023(4) 0.025(4) 0.049(5) -0.003(4) 0.008(4) 0.000(4)
S002 0.0405(15) 0.0269(13) 0.0519(17) 0.0022(11) 0.0127(12) -0.0038(11)
F003 0.060(5) 0.052(4) 0.085(6) -0.001(4) 0.037(4) -0.013(4)
F004 0.070(5) 0.070(5) 0.051(4) -0.018(4) 0.017(4) -0.015(4)
F005 0.038(4) 0.095(6) 0.051(4) 0.021(4) 0.010(3) 0.002(4)
F009 0.037(4) 0.131(8) 0.054(5) 0.020(5) 0.007(3) 0.000(4)
F00A 0.071(6) 0.100(7) 0.093(6) 0.039(5) 0.049(5) 0.033(5)
N00B 0.037(4) 0.026(4) 0.034(4) 0.003(3) 0.012(3) -0.006(3)
F00C 0.059(5) 0.083(6) 0.090(6) 0.031(5) 0.020(4) 0.027(4)
F00D 0.087(6) 0.072(5) 0.084(6) 0.022(4) 0.036(5) 0.031(5)
F00E 0.051(5) 0.145(9) 0.067(6) 0.044(6) 0.020(4) 0.004(5)
N00F 0.032(4) 0.034(4) 0.051(5) 0.005(4) 0.009(4) -0.005(3)
N00G 0.033(4) 0.025(4) 0.046(5) 0.003(3) 0.012(4) -0.001(3)
N00H 0.032(4) 0.030(4) 0.041(4) 0.006(3) 0.004(4) -0.010(3)
F00I 0.065(5) 0.105(7) 0.094(7) 0.033(5) 0.007(5) -0.038(5)
F00J 0.048(5) 0.099(7) 0.132(9) 0.003(7) -0.001(5) -0.017(5)
F00K 0.067(6) 0.142(9) 0.077(6) -0.031(6) 0.014(5) -0.061(6)
F00M 0.106(8) 0.089(7) 0.104(7) 0.007(5) 0.054(6) -0.044(6)
N00N 0.033(4) 0.039(4) 0.047(5) 0.003(4) 0.012(4) -0.006(4)
C00O 0.034(5) 0.026(4) 0.040(5) 0.004(4) 0.005(4) -0.002(4)
C00P 0.036(5) 0.032(5) 0.049(6) 0.005(4) 0.009(4) -0.003(4)
C00Q 0.030(5) 0.030(4) 0.048(5) 0.005(4) 0.007(4) -0.003(4)
C00R 0.040(5) 0.037(5) 0.045(5) 0.004(4) 0.015(5) 0.000(4)
C00S 0.027(4) 0.031(4) 0.048(5) 0.008(4) 0.012(4) -0.003(4)
C00T 0.040(5) 0.043(5) 0.039(5) 0.007(4) 0.006(4) -0.006(4)
C00U 0.028(4) 0.031(4) 0.032(4) 0.001(4) 0.008(4) -0.003(4)
C00V 0.031(5) 0.030(4) 0.047(5) 0.004(4) 0.013(4) 0.002(4)
C00W 0.026(4) 0.023(4) 0.042(5) 0.002(4) 0.006(4) -0.006(3)
C00X 0.035(5) 0.027(4) 0.043(5) 0.001(4) 0.011(4) 0.001(4)
C00Y 0.039(5) 0.051(6) 0.043(5) 0.019(5) 0.003(5) -0.001(5)
C00Z 0.037(5) 0.035(5) 0.049(5) 0.006(4) 0.013(4) 0.002(4)
C010 0.043(5) 0.033(5) 0.047(5) 0.006(4) 0.003(5) -0.008(4)
C011 0.029(5) 0.033(5) 0.042(5) -0.001(4) 0.008(4) -0.011(4)
C012 0.040(5) 0.043(5) 0.044(5) 0.004(4) 0.013(4) -0.002(4)
C013 0.033(5) 0.038(5) 0.062(6) 0.008(5) 0.003(5) 0.001(4)
C014 0.029(4) 0.027(4) 0.045(5) 0.006(4) 0.009(4) 0.002(4)
C015 0.038(5) 0.027(5) 0.045(5) 0.004(4) 0.007(4) -0.001(4)
C016 0.044(6) 0.048(6) 0.051(6) 0.014(5) 0.017(5) 0.002(5)
C017 0.045(5) 0.040(5) 0.051(5) 0.005(4) 0.006(5) -0.015(4)
C018 0.040(6) 0.038(5) 0.066(7) 0.005(5) -0.004(5) -0.002(5)
C019 0.042(6) 0.036(5) 0.048(5) 0.006(4) 0.002(5) -0.008(4)
C01A 0.043(5) 0.036(5) 0.042(5) 0.003(4) 0.005(4) -0.006(4)
C01B 0.036(5) 0.031(5) 0.043(5) 0.008(4) 0.005(4) 0.002(4)
C01C 0.043(6) 0.032(5) 0.058(6) 0.003(5) 0.014(5) 0.003(4)
C01D 0.040(5) 0.039(5) 0.058(6) 0.002(5) 0.014(5) -0.005(4)
C01E 0.028(5) 0.044(6) 0.052(6) 0.000(5) 0.013(4) 0.002(4)
C01F 0.050(6) 0.036(5) 0.064(7) -0.004(5) 0.020(5) -0.001(5)
C01G 0.056(7) 0.060(7) 0.063(7) 0.001(6) 0.012(6) -0.019(6)
C01H 0.030(5) 0.034(5) 0.049(5) 0.009(4) 0.007(4) -0.003(4)
C01I 0.040(6) 0.050(6) 0.050(6) 0.005(5) 0.013(5) 0.002(5)
C01J 0.040(5) 0.044(6) 0.048(6) 0.003(5) 0.011(5) 0.004(5)
C01K 0.040(5) 0.030(5) 0.046(5) 0.005(4) 0.010(4) -0.004(4)
C01L 0.036(5) 0.037(5) 0.041(5) 0.002(4) 0.009(4) -0.005(4)
C01M 0.037(5) 0.053(6) 0.043(6) 0.004(5) 0.009(5) 0.000(5)
C01N 0.047(6) 0.042(6) 0.060(6) 0.008(5) -0.009(5) 0.003(5)
C01O 0.036(5) 0.047(6) 0.055(6) 0.016(5) 0.001(5) -0.003(5)
C01P 0.038(5) 0.037(5) 0.054(6) 0.012(4) 0.011(5) -0.003(4)
C01Q 0.032(5) 0.046(6) 0.074(7) 0.003(5) 0.010(5) 0.001(5)
C01R 0.044(6) 0.043(6) 0.049(6) -0.001(5) 0.009(5) 0.004(5)
C01S 0.037(5) 0.028(4) 0.041(5) 0.003(4) 0.002(4) 0.000(4)
C01T 0.043(6) 0.074(7) 0.042(6) 0.020(5) 0.009(5) 0.004(5)
C01U 0.033(5) 0.030(5) 0.043(5) -0.003(4) 0.011(4) -0.007(4)
C01V 0.047(6) 0.060(6) 0.045(6) 0.016(5) 0.015(5) -0.006(5)
C01W 0.035(5) 0.034(5) 0.053(6) 0.007(4) 0.012(5) 0.001(4)
C01X 0.037(5) 0.042(5) 0.060(6) 0.018(5) -0.003(5) 0.003(4)
C01Y 0.034(5) 0.051(6) 0.064(6) -0.007(5) 0.012(5) -0.011(5)
C01Z 0.036(6) 0.054(6) 0.069(7) -0.011(6) 0.001(5) 0.001(5)
C020 0.040(6) 0.048(6) 0.054(6) 0.006(5) 0.004(5) 0.001(5)
C021 0.053(6) 0.043(6) 0.062(6) -0.003(5) 0.023(5) 0.010(5)
C022 0.036(5) 0.051(6) 0.049(5) 0.007(5) 0.005(4) 0.000(4)
C023 0.044(6) 0.054(6) 0.046(6) 0.010(5) 0.007(5) -0.007(5)
C024 0.049(6) 0.039(5) 0.048(6) 0.003(4) 0.004(5) -0.011(5)
C025 0.051(6) 0.057(6) 0.047(6) -0.001(5) 0.019(5) -0.007(5)
C026 0.035(5) 0.062(7) 0.069(7) -0.019(6) 0.008(5) -0.008(5)

loop_
_atom_type_symbol
_atom_type_description
_atom_type_scat_dispersion_real
_atom_type_scat_dispersion_imag
_atom_type_scat_source
C C 0.0181 0.0091 'International Tables Vol C Tables 4.2.6.8 and 6.1.1.4'
H H 0.0000 0.0000 'International Tables Vol C Tables 4.2.6.8 and 6.1.1.4'
F F 0.0727 0.0534 'International Tables Vol C Tables 4.2.6.8 and 6.1.1.4'
N N 0.0311 0.0180 'International Tables Vol C Tables 4.2.6.8 and 6.1.1.4'
O O 0.0492 0.0322 'International Tables Vol C Tables 4.2.6.8 and 6.1.1.4'
S S 0.3331 0.5567 'International Tables Vol C Tables 4.2.6.8 and 6.1.1.4'

loop_
_geom_angle_atom_site_label_1
_geom_angle_atom_site_label_2
_geom_angle_atom_site_label_3
_geom_angle
_geom_angle_site_symmetry_1
_geom_angle_site_symmetry_3
_geom_angle_publ_flag
C00W O2 H2 109.5 . . ?
C014 O1 H1A 109.5 . . ?
C00U N1 H1 115(4) . . ?
C01U N1 H1 108(4) . . ?
C01U N1 C00U 129.3(9) . . ?
C013 C1 C00W 120.5(9) . . ?
C01Y C1 C00W 122.5(11) . . ?
C01Y C1 C013 116.9(11) . . ?
C01H N00B H00B 104(4) . . ?
C01H N00B C01S 130.8(9) . . ?
C01S N00B H00B 110(4) . . ?
C01E N00F C015 114.4(9) . . ?
C01J N00F C015 112.9(9) . . ?
C01J N00F C01E 104.2(9) . . ?
C00O N00G H00G 110(4) . . ?
C01U N00G H00G 118(4) . . ?
C01U N00G C00O 123.1(9) . . ?
C00X N00H H00H 108(4) . . ?
C01H N00H H00H 120(5) . . ?
C01H N00H C00X 122.6(9) . . ?
C012 N00N C01L 113.3(9) . . ?
C012 N00N C01M 103.5(9) . . ?
C01L N00N C01M 114.4(9) . . ?
N00G C00O H00O 107.9 . . ?
N00G C00O C00W 109.4(9) . . ?
N00G C00O C015 113.1(9) . . ?
C00W C00O H00O 107.9 . . ?
C015 C00O H00O 107.9 . . ?
C015 C00O C00W 110.5(8) . . ?
C00S C00P H00P 119.1 . . ?
C00S C00P C01R 121.8(10) . . ?
C01R C00P H00P 119.1 . . ?
C01C C00Q C014 120.8(10) . . ?
C01W C00Q C014 122.0(10) . . ?
C01W C00Q C01C 117.1(11) . . ?
C00S C00R H00R 119.6 . . ?
C00S C00R C016 120.8(11) . . ?
C016 C00R H00R 119.6 . . ?
C00P C00S C00R 117.8(10) . . ?
C00P C00S C00W 119.4(9) . . ?
C00R C00S C00W 122.7(9) . . ?
C00Y C00T C01V 118.8(11) . . ?
C011 C00T C00Y 122.2(10) . . ?
C011 C00T C01V 119.0(11) . . ?
C00Z C00U N1 122.8(9) . . ?
C00Z C00U C011 119.6(10) . . ?
C011 C00U N1 117.4(9) . . ?
C010 C00V C014 118.1(10) . . ?
C01P C00V C010 119.6(11) . . ?
C01P C00V C014 122.2(9) . . ?
O2 C00W C1 108.9(8) . . ?
O2 C00W C00O 107.5(8) . . ?
O2 C00W C00S 108.8(8) . . ?
C1 C00W C00O 112.0(8) . . ?
C1 C00W C00S 109.6(8) . . ?
C00S C00W C00O 109.9(9) . . ?
N00H C00X H00X 107.9 . . ?
N00H C00X C014 108.5(8) . . ?
N00H C00X C01L 111.8(9) . . ?
C014 C00X H00X 107.9 . . ?
C01L C00X H00X 107.9 . . ?
C01L C00X C014 112.6(9) . . ?
C00T C00Y H00Y 121.1 . . ?
C00T C00Y C022 117.8(11) . . ?
C022 C00Y H00Y 121.1 . . ?
C00U C00Z H00Z 120.5 . . ?
C022 C00Z C00U 119.0(10) . . ?
C022 C00Z H00Z 120.5 . . ?
C00V C010 H010 119.6 . . ?
C019 C010 C00V 120.7(12) . . ?
C019 C010 H010 119.6 . . ?
C00T C011 C00U 119.4(11) . . ?
C00T C011 H011 120.3 . . ?
C00U C011 H011 120.3 . . ?
N00N C012 H01L 111.3 . . ?
N00N C012 H01M 111.3 . . ?
N00N C012 C020 102.4(9) . . ?
H01L C012 H01M 109.2 . . ?
C020 C012 H01L 111.3 . . ?
C020 C012 H01M 111.3 . . ?
C1 C013 H013 119.0 . . ?
C01N C013 C1 122.0(11) . . ?
C01N C013 H013 119.0 . . ?
O1 C014 C00Q 109.7(9) . . ?
O1 C014 C00V 108.8(8) . . ?
O1 C014 C00X 107.3(8) . . ?
C00Q C014 C00V 107.8(8) . . ?
C00Q C014 C00X 109.8(8) . . ?
C00V C014 C00X 113.4(9) . . ?
N00F C015 C00O 111.7(9) . . ?
N00F C015 H01A 109.3 . . ?
N00F C015 H01B 109.3 . . ?
C00O C015 H01A 109.3 . . ?
C00O C015 H01B 109.3 . . ?
H01A C015 H01B 107.9 . . ?
C00R C016 H016 119.8 . . ?
C01I C016 C00R 120.4(11) . . ?
C01I C016 H016 119.8 . . ?
C01A C017 C01G 120.3(12) . . ?
C01A C017 C024 121.4(10) . . ?
C024 C017 C01G 118.3(11) . . ?
H01C C018 H01D 109.0 . . ?
C01J C018 H01C 111.0 . . ?
C01J C018 H01D 111.0 . . ?
C01Q C018 H01C 111.0 . . ?
C01Q C018 H01D 111.0 . . ?
C01Q C018 C01J 103.7(10) . . ?
C010 C019 H019 120.0 . . ?
C01O C019 C010 120.1(10) . . ?
C01O C019 H019 120.0 . . ?
C017 C01A H01O 120.2 . . ?
C017 C01A C01S 119.6(11) . . ?
C01S C01A H01O 120.2 . . ?
C01K C01B H01P 118.6 . . ?
C01K C01B C01S 122.8(10) . . ?
C01S C01B H01P 118.6 . . ?
C00Q C01C H01Q 119.9 . . ?
C021 C01C C00Q 120.3(12) . . ?
C021 C01C H01Q 119.9 . . ?
H01S C01D H01T 108.7 . . ?
C01M C01D H01S 110.5 . . ?
C01M C01D H01T 110.5 . . ?
C01M C01D C020 106.1(10) . . ?
C020 C01D H01S 110.5 . . ?
C020 C01D H01T 110.5 . . ?
N00F C01E H01E 111.0 . . ?
N00F C01E H01F 111.0 . . ?
N00F C01E C01Q 103.8(9) . . ?
H01E C01E H01F 109.0 . . ?
C01Q C01E H01E 111.0 . . ?
C01Q C01E H01F 111.0 . . ?
F003 C01F F00D 104.1(11) . . ?
F003 C01F C01K 112.3(9) . . ?
F004 C01F F003 108.3(11) . . ?
F004 C01F F00D 107.1(10) . . ?
F004 C01F C01K 114.8(11) . . ?
F00D C01F C01K 109.5(12) . . ?
F00I C01G F00J 104.2(13) . . ?
F00I C01G F00K 108.4(12) . . ?
F00I C01G C017 114.4(13) . . ?
F00J C01G C017 109.8(11) . . ?
F00K C01G F00J 103.9(13) . . ?
F00K C01G C017 115.0(12) . . ?
N00B C01H S002 119.4(8) . . ?
N00H C01H S002 121.7(8) . . ?
N00H C01H N00B 118.9(9) . . ?
C016 C01I H01I 120.2 . . ?
C016 C01I C01R 119.5(12) . . ?
C01R C01I H01I 120.2 . . ?
N00F C01J C018 101.3(10) . . ?
N00F C01J H01G 111.5 . . ?
N00F C01J H01H 111.5 . . ?
C018 C01J H01G 111.5 . . ?
C018 C01J H01H 111.5 . . ?
H01G C01J H01H 109.3 . . ?
C01B C01K C01F 121.4(10) . . ?
C01B C01K C024 121.1(11) . . ?
C024 C01K C01F 117.5(10) . . ?
N00N C01L C00X 113.5(8) . . ?
N00N C01L H01U 108.9 . . ?
N00N C01L H01V 108.9 . . ?
C00X C01L H01U 108.9 . . ?
C00X C01L H01V 108.9 . . ?
H01U C01L H01V 107.7 . . ?
N00N C01M H01W 110.8 . . ?
N00N C01M H01X 110.8 . . ?
C01D C01M N00N 104.8(10) . . ?
C01D C01M H01W 110.8 . . ?
C01D C01M H01X 110.8 . . ?
H01W C01M H01X 108.9 . . ?
C013 C01N H01N 120.1 . . ?
C013 C01N C01Z 119.7(14) . . ?
C01Z C01N H01N 120.1 . . ?
C019 C01O H01 119.9 . . ?
C019 C01O C01X 120.2(11) . . ?
C01X C01O H01 119.9 . . ?
C00V C01P H3 120.4 . . ?
C00V C01P C01X 119.2(10) . . ?
C01X C01P H3 120.4 . . ?
C018 C01Q H01J 110.5 . . ?
C018 C01Q H01K 110.5 . . ?
C01E C01Q C018 106.1(10) . . ?
C01E C01Q H01J 110.5 . . ?
C01E C01Q H01K 110.5 . . ?
H01J C01Q H01K 108.7 . . ?
C00P C01R H01R 120.2 . . ?
C01I C01R C00P 119.6(11) . . ?
C01I C01R H01R 120.2 . . ?
N00B C01S C01A 122.8(10) . . ?
N00B C01S C01B 119.5(9) . . ?
C01B C01S C01A 117.5(10) . . ?
F005 C01T F009 107.5(10) . . ?
F005 C01T F00C 107.6(11) . . ?
F005 C01T C022 112.2(11) . . ?
F009 C01T C022 111.6(11) . . ?
F00C C01T F009 106.4(11) . . ?
F00C C01T C022 111.2(11) . . ?
N1 C01U S001 119.9(8) . . ?
N00G C01U S001 122.8(8) . . ?
N00G C01U N1 117.3(9) . . ?
F00A C01V C00T 111.9(11) . . ?
F00E C01V F00A 104.8(11) . . ?
F00E C01V F00M 107.3(11) . . ?
F00E C01V C00T 114.7(11) . . ?
F00M C01V F00A 104.8(11) . . ?
F00M C01V C00T 112.5(10) . . ?
C00Q C01W H4 119.1 . . ?
C00Q C01W C023 121.8(11) . . ?
C023 C01W H4 119.1 . . ?
C01O C01X C01P 120.2(11) . . ?
C01O C01X H5 119.9 . . ?
C01P C01X H5 119.9 . . ?
C1 C01Y H01Y 120.3 . . ?
C1 C01Y C026 119.3(14) . . ?
C026 C01Y H01Y 120.3 . . ?
C01N C01Z H01Z 120.1 . . ?
C026 C01Z C01N 119.8(14) . . ?
C026 C01Z H01Z 120.1 . . ?
C012 C020 C01D 103.0(10) . . ?
C012 C020 H02A 111.2 . . ?
C012 C020 H02B 111.2 . . ?
C01D C020 H02A 111.2 . . ?
C01D C020 H02B 111.2 . . ?
H02A C020 H02B 109.1 . . ?
C01C C021 H021 119.6 . . ?
C025 C021 C01C 120.9(12) . . ?
C025 C021 H021 119.6 . . ?
C00Y C022 C01T 117.6(11) . . ?
C00Z C022 C00Y 121.9(11) . . ?
C00Z C022 C01T 120.4(11) . . ?
C01W C023 H023 120.0 . . ?
C025 C023 C01W 119.9(12) . . ?
C025 C023 H023 120.0 . . ?
C017 C024 H024 121.2 . . ?
C01K C024 C017 117.6(10) . . ?
C01K C024 H024 121.2 . . ?
C021 C025 C023 120.0(11) . . ?
C021 C025 H025 120.0 . . ?
C023 C025 H025 120.0 . . ?
C01Y C026 H026 118.9 . . ?
C01Z C026 C01Y 122.2(12) . . ?
C01Z C026 H026 118.9 . . ?

loop_
_geom_bond_atom_site_label_1
_geom_bond_atom_site_label_2
_geom_bond_distance
_geom_bond_site_symmetry_2
_geom_bond_publ_flag
S001 C01U 1.666(11) . ?
O2 H2 0.8400 . ?
O2 C00W 1.424(11) . ?
O1 H1A 0.8400 . ?
O1 C014 1.433(13) . ?
N1 H1 0.86(3) . ?
N1 C00U 1.416(14) . ?
N1 C01U 1.361(13) . ?
C1 C00W 1.519(15) . ?
C1 C013 1.409(18) . ?
C1 C01Y 1.399(15) . ?
S002 C01H 1.703(11) . ?
F003 C01F 1.334(14) . ?
F004 C01F 1.314(16) . ?
F005 C01T 1.330(14) . ?
F009 C01T 1.337(16) . ?
F00A C01V 1.356(16) . ?
N00B H00B 0.88(3) . ?
N00B C01H 1.351(14) . ?
N00B C01S 1.396(13) . ?
F00C C01T 1.330(17) . ?
F00D C01F 1.357(18) . ?
F00E C01V 1.313(16) . ?
N00F C015 1.482(13) . ?
N00F C01E 1.474(14) . ?
N00F C01J 1.465(16) . ?
N00G H00G 0.88(3) . ?
N00G C00O 1.450(14) . ?
N00G C01U 1.340(13) . ?
N00H H00H 0.88(3) . ?
N00H C00X 1.469(14) . ?
N00H C01H 1.350(14) . ?
F00I C01G 1.305(18) . ?
F00J C01G 1.347(19) . ?
F00K C01G 1.322(17) . ?
F00M C01V 1.324(16) . ?
N00N C012 1.458(16) . ?
N00N C01L 1.464(16) . ?
N00N C01M 1.495(15) . ?
C00O H00O 1.0000 . ?
C00O C00W 1.565(15) . ?
C00O C015 1.560(16) . ?
C00P H00P 0.9500 . ?
C00P C00S 1.380(15) . ?
C00P C01R 1.392(17) . ?
C00Q C014 1.516(16) . ?
C00Q C01C 1.420(16) . ?
C00Q C01W 1.386(16) . ?
C00R H00R 0.9500 . ?
C00R C00S 1.389(15) . ?
C00R C016 1.398(17) . ?
C00S C00W 1.556(15) . ?
C00T C00Y 1.386(17) . ?
C00T C011 1.371(17) . ?
C00T C01V 1.498(16) . ?
C00U C00Z 1.397(16) . ?
C00U C011 1.412(15) . ?
C00V C010 1.389(14) . ?
C00V C014 1.532(16) . ?
C00V C01P 1.387(17) . ?
C00X H00X 1.0000 . ?
C00X C014 1.563(13) . ?
C00X C01L 1.534(16) . ?
C00Y H00Y 0.9500 . ?
C00Y C022 1.393(17) . ?
C00Z H00Z 0.9500 . ?
C00Z C022 1.388(18) . ?
C010 H010 0.9500 . ?
C010 C019 1.376(17) . ?
C011 H011 0.9500 . ?
C012 H01L 0.9900 . ?
C012 H01M 0.9900 . ?
C012 C020 1.530(18) . ?
C013 H013 0.9500 . ?
C013 C01N 1.365(18) . ?
C015 H01A 0.9900 . ?
C015 H01B 0.9900 . ?
C016 H016 0.9500 . ?
C016 C01I 1.370(17) . ?
C017 C01A 1.361(16) . ?
C017 C01G 1.472(18) . ?
C017 C024 1.424(18) . ?
C018 H01C 0.9900 . ?
C018 H01D 0.9900 . ?
C018 C01J 1.553(17) . ?
C018 C01Q 1.52(2) . ?
C019 H019 0.9500 . ?
C019 C01O 1.373(18) . ?
C01A H01O 0.9500 . ?
C01A C01S 1.432(16) . ?
C01B H01P 0.9500 . ?
C01B C01K 1.329(16) . ?
C01B C01S 1.398(16) . ?
C01C H01Q 0.9500 . ?
C01C C021 1.391(18) . ?
C01D H01S 0.9900 . ?
C01D H01T 0.9900 . ?
C01D C01M 1.490(19) . ?
C01D C020 1.537(18) . ?
C01E H01E 0.9900 . ?
C01E H01F 0.9900 . ?
C01E C01Q 1.507(16) . ?
C01F C01K 1.490(17) . ?
C01I H01I 0.9500 . ?
C01I C01R 1.386(18) . ?
C01J H01G 0.9900 . ?
C01J H01H 0.9900 . ?
C01K C024 1.400(16) . ?
C01L H01U 0.9900 . ?
C01L H01V 0.9900 . ?
C01M H01W 0.9900 . ?
C01M H01X 0.9900 . ?
C01N H01N 0.9500 . ?
C01N C01Z 1.391(19) . ?
C01O H01 0.9500 . ?
C01O C01X 1.380(17) . ?
C01P H3 0.9500 . ?
C01P C01X 1.403(17) . ?
C01Q H01J 0.9900 . ?
C01Q H01K 0.9900 . ?
C01R H01R 0.9500 . ?
C01T C022 1.516(18) . ?
C01W H4 0.9500 . ?
C01W C023 1.394(17) . ?
C01X H5 0.9500 . ?
C01Y H01Y 0.9500 . ?
C01Y C026 1.41(2) . ?
C01Z H01Z 0.9500 . ?
C01Z C026 1.33(2) . ?
C020 H02A 0.9900 . ?
C020 H02B 0.9900 . ?
C021 H021 0.9500 . ?
C021 C025 1.37(2) . ?
C023 H023 0.9500 . ?
C023 C025 1.373(19) . ?
C024 H024 0.9500 . ?
C025 H025 0.9500 . ?
C026 H026 0.9500 . ?

loop_
_geom_torsion_atom_site_label_1
_geom_torsion_atom_site_label_2
_geom_torsion_atom_site_label_3
_geom_torsion_atom_site_label_4
_geom_torsion
_geom_torsion_site_symmetry_1
_geom_torsion_site_symmetry_2
_geom_torsion_site_symmetry_3
_geom_torsion_site_symmetry_4
_geom_torsion_publ_flag
N1 C00U C00Z C022 -171.1(10) . . . . ?
N1 C00U C011 C00T 174.3(9) . . . . ?
C1 C013 C01N C01Z -0.7(19) . . . . ?
C1 C01Y C026 C01Z 0.8(19) . . . . ?
F003 C01F C01K C01B 35.2(18) . . . . ?
F003 C01F C01K C024 -146.3(12) . . . . ?
F004 C01F C01K C01B 159.5(12) . . . . ?
F004 C01F C01K C024 -21.9(17) . . . . ?
F005 C01T C022 C00Y 164.1(11) . . . . ?
F005 C01T C022 C00Z -13.2(17) . . . . ?
F009 C01T C022 C00Y 43.3(16) . . . . ?
F009 C01T C022 C00Z -133.9(12) . . . . ?
F00C C01T C022 C00Y -75.3(14) . . . . ?
F00C C01T C022 C00Z 107.4(13) . . . . ?
F00D C01F C01K C01B -80.0(14) . . . . ?
F00D C01F C01K C024 98.6(14) . . . . ?
N00F C01E C01Q C018 19.4(14) . . . . ?
N00G C00O C00W O2 -65.0(10) . . . . ?
N00G C00O C00W C1 54.7(10) . . . . ?
N00G C00O C00W C00S 176.8(8) . . . . ?
N00G C00O C015 N00F 67.0(11) . . . . ?
N00H C00X C014 O1 -62.2(11) . . . . ?
N00H C00X C014 C00Q 178.6(9) . . . . ?
N00H C00X C014 C00V 58.0(11) . . . . ?
N00H C00X C01L N00N 70.6(11) . . . . ?
N00N C012 C020 C01D -35.8(11) . . . . ?
C00O N00G C01U S001 5.4(14) . . . . ?
C00O N00G C01U N1 -173.0(9) . . . . ?
C00P C00S C00W O2 19.7(14) . . . . ?
C00P C00S C00W C1 -99.3(11) . . . . ?
C00P C00S C00W C00O 137.1(10) . . . . ?
C00Q C01C C021 C025 3(2) . . . . ?
C00Q C01W C023 C025 0.8(18) . . . . ?
C00R C00S C00W O2 -159.8(10) . . . . ?
C00R C00S C00W C1 81.2(13) . . . . ?
C00R C00S C00W C00O -42.4(14) . . . . ?
C00R C016 C01I C01R 2(2) . . . . ?
C00S C00P C01R C01I 1.4(19) . . . . ?
C00S C00R C016 C01I -2.9(19) . . . . ?
C00T C00Y C022 C00Z 3.2(18) . . . . ?
C00T C00Y C022 C01T -174.0(11) . . . . ?
C00U N1 C01U S001 138.5(9) . . . . ?
C00U N1 C01U N00G -43.0(14) . . . . ?
C00U C00Z C022 C00Y -4.8(17) . . . . ?
C00U C00Z C022 C01T 172.4(11) . . . . ?
C00V C010 C019 C01O -1.0(18) . . . . ?
C00V C01P C01X C01O -0.7(19) . . . . ?
C00W C1 C013 C01N -177.4(11) . . . . ?
C00W C1 C01Y C026 177.4(10) . . . . ?
C00W C00O C015 N00F -56.2(11) . . . . ?
C00X N00H C01H S002 -0.9(15) . . . . ?
C00X N00H C01H N00B -178.9(10) . . . . ?
C00Y C00T C011 C00U -1.3(16) . . . . ?
C00Y C00T C01V F00A -137.8(12) . . . . ?
C00Y C00T C01V F00E -18.5(17) . . . . ?
C00Y C00T C01V F00M 104.5(14) . . . . ?
C00Z C00U C011 C00T -0.3(15) . . . . ?
C010 C00V C014 O1 -44.1(13) . . . . ?
C010 C00V C014 C00Q 74.8(12) . . . . ?
C010 C00V C014 C00X -163.5(10) . . . . ?
C010 C00V C01P C01X -1.0(17) . . . . ?
C010 C019 C01O C01X -0.8(19) . . . . ?
C011 C00T C00Y C022 -0.1(17) . . . . ?
C011 C00T C01V F00A 43.1(15) . . . . ?
C011 C00T C01V F00E 162.3(11) . . . . ?
C011 C00T C01V F00M -74.6(16) . . . . ?
C011 C00U C00Z C022 3.3(15) . . . . ?
C012 N00N C01L C00X 147.7(9) . . . . ?
C012 N00N C01M C01D -37.7(11) . . . . ?
C013 C1 C00W O2 10.5(13) . . . . ?
C013 C1 C00W C00O -108.2(11) . . . . ?
C013 C1 C00W C00S 129.4(10) . . . . ?
C013 C1 C01Y C026 -2.1(16) . . . . ?
C013 C01N C01Z C026 -1(2) . . . . ?
C014 C00Q C01C C021 -178.8(11) . . . . ?
C014 C00Q C01W C023 177.0(11) . . . . ?
C014 C00V C010 C019 -175.1(10) . . . . ?
C014 C00V C01P C01X 175.8(10) . . . . ?
C014 C00X C01L N00N -51.8(12) . . . . ?
C015 N00F C01E C01Q -165.1(11) . . . . ?
C015 N00F C01J C018 170.5(9) . . . . ?
C015 C00O C00W O2 60.3(11) . . . . ?
C015 C00O C00W C1 179.9(8) . . . . ?
C015 C00O C00W C00S -57.9(10) . . . . ?
C016 C00R C00S C00P 2.7(18) . . . . ?
C016 C00R C00S C00W -177.8(11) . . . . ?
C016 C01I C01R C00P -1.4(19) . . . . ?
C017 C01A C01S N00B -176.2(11) . . . . ?
C017 C01A C01S C01B -1.3(17) . . . . ?
C019 C01O C01X C01P 2(2) . . . . ?
C01A C017 C01G F00I 66.4(19) . . . . ?
C01A C017 C01G F00J -50.3(18) . . . . ?
C01A C017 C01G F00K -167.1(14) . . . . ?
C01A C017 C024 C01K 1.3(19) . . . . ?
C01B C01K C024 C017 -0.7(19) . . . . ?
C01C C00Q C014 O1 -171.3(9) . . . . ?
C01C C00Q C014 C00V 70.4(12) . . . . ?
C01C C00Q C014 C00X -53.6(14) . . . . ?
C01C C00Q C01W C023 -0.2(17) . . . . ?
C01C C021 C025 C023 -2(2) . . . . ?
C01E N00F C015 C00O -90.3(12) . . . . ?
C01E N00F C01J C018 45.8(11) . . . . ?
C01F C01K C024 C017 -179.3(12) . . . . ?
C01G C017 C01A C01S -178.6(12) . . . . ?
C01G C017 C024 C01K 179.7(13) . . . . ?
C01H N00B C01S C01A -28.9(19) . . . . ?
C01H N00B C01S C01B 156.3(12) . . . . ?
C01H N00H C00X C014 -156.7(10) . . . . ?
C01H N00H C00X C01L 78.5(13) . . . . ?
C01J N00F C015 C00O 150.8(9) . . . . ?
C01J N00F C01E C01Q -41.4(12) . . . . ?
C01J C018 C01Q C01E 8.0(14) . . . . ?
C01K C01B C01S N00B 177.0(11) . . . . ?
C01K C01B C01S C01A 2.0(17) . . . . ?
C01L N00N C012 C020 170.0(9) . . . . ?
C01L N00N C01M C01D -161.4(9) . . . . ?
C01L C00X C014 O1 62.1(11) . . . . ?
C01L C00X C014 C00Q -57.1(12) . . . . ?
C01L C00X C014 C00V -177.7(9) . . . . ?
C01M N00N C012 C020 45.6(11) . . . . ?
C01M N00N C01L C00X -94.0(11) . . . . ?
C01M C01D C020 C012 12.8(12) . . . . ?
C01N C01Z C026 C01Y 1(2) . . . . ?
C01P C00V C010 C019 1.9(17) . . . . ?
C01P C00V C014 O1 139.0(10) . . . . ?
C01P C00V C014 C00Q -102.1(11) . . . . ?
C01P C00V C014 C00X 19.6(14) . . . . ?
C01Q C018 C01J N00F -32.5(12) . . . . ?
C01R C00P C00S C00R -2.0(18) . . . . ?
C01R C00P C00S C00W 178.5(11) . . . . ?
C01S N00B C01H S002 150.2(10) . . . . ?
C01S N00B C01H N00H -31.8(18) . . . . ?
C01S C01B C01K C01F 177.6(11) . . . . ?
C01S C01B C01K C024 -0.9(19) . . . . ?
C01U N1 C00U C00Z -20.8(14) . . . . ?
C01U N1 C00U C011 164.8(9) . . . . ?
C01U N00G C00O C00W -165.8(9) . . . . ?
C01U N00G C00O C015 70.5(12) . . . . ?
C01V C00T C00Y C022 -179.2(11) . . . . ?
C01V C00T C011 C00U 177.8(10) . . . . ?
C01W C00Q C014 O1 11.6(13) . . . . ?
C01W C00Q C014 C00V -106.7(11) . . . . ?
C01W C00Q C014 C00X 129.3(11) . . . . ?
C01W C00Q C01C C021 -1.6(17) . . . . ?
C01W C023 C025 C021 0.4(19) . . . . ?
C01Y C1 C00W O2 -169.0(9) . . . . ?
C01Y C1 C00W C00O 72.3(12) . . . . ?
C01Y C1 C00W C00S -50.1(13) . . . . ?
C01Y C1 C013 C01N 2.1(17) . . . . ?
C020 C01D C01M N00N 14.3(12) . . . . ?
C024 C017 C01A C01S -0.3(19) . . . . ?
C024 C017 C01G F00I -112.0(15) . . . . ?
C024 C017 C01G F00J 131.3(13) . . . . ?
C024 C017 C01G F00K 15(2) . . . . ?
